data_4122658
loop_
_publ_author_name
'Saha, Tanmoy'
'Dasari, Sathish'
'Tewari, Debanjan'
'Prathap, Annamalai'
'Sureshan, Kana M.'
'Bera, Amal K.'
'Mukherjee, Arnab'
'Talukdar, Pinaki'

_publ_section_title
;
 Hopping-Mediated Anion Transport through a Mannitol-Based Rosette Ion
 Channel.
;
_journal_issue 40
_journal_name_full 'Journal of the American Chemical Society'
_journal_page_first 14128
_journal_paper_doi 10.1021/ja506278z
_journal_volume 136
_journal_year 2014
_chemical_formula_moiety 'C12 H22 O6'
_chemical_formula_sum 'C12 H22 O6'
_chemical_formula_weight 262.30
_chemical_name_systematic
;
 ?
;
_space_group_IT_number 4
_symmetry_cell_setting monoclinic
_symmetry_space_group_name_Hall 'P 2yb'
_symmetry_space_group_name_H-M 'P 1 21 1'
_atom_sites_solution_hydrogens geom
_atom_sites_solution_primary direct
_atom_sites_solution_secondary difmap
_audit_creation_method SHELXL-97
_cell_angle_alpha 90.000(5)
_cell_angle_beta 93.478(5)
_cell_angle_gamma 90.000(5)
_cell_formula_units_Z 4
_cell_length_a 14.199(5)
_cell_length_b 5.526(5)
_cell_length_c 18.342(5)
_cell_measurement_reflns_used 3700
_cell_measurement_temperature 296(2)
_cell_measurement_theta_max 22.27
_cell_measurement_theta_min 2.57
_cell_volume 1436.5(14)
_computing_cell_refinement 'Bruker SAINT'
_computing_data_collection 'Bruker APEX2'
_computing_data_reduction 'Bruker SAINT'
_computing_molecular_graphics 'Bruker SHELXTL'
_computing_publication_material 'Bruker SHELXTL'
_computing_structure_refinement 'SHELXL-97 (Sheldrick, 2008)'
_computing_structure_solution 'SHELXS-97 (Sheldrick, 2008)'
_diffrn_ambient_temperature 296(2)
_diffrn_measured_fraction_theta_full 1.000
_diffrn_measured_fraction_theta_max 1.000
_diffrn_measurement_device_type 'Bruker APEX-II CCD'
_diffrn_measurement_method '\f and \w scans'
_diffrn_radiation_monochromator graphite
_diffrn_radiation_source 'fine-focus sealed tube'
_diffrn_radiation_type MoK\a
_diffrn_radiation_wavelength 0.71073
_diffrn_reflns_av_R_equivalents 0.0279
_diffrn_reflns_av_sigmaI/netI 0.0372
_diffrn_reflns_limit_h_max 16
_diffrn_reflns_limit_h_min -16
_diffrn_reflns_limit_k_max 6
_diffrn_reflns_limit_k_min -6
_diffrn_reflns_limit_l_max 21
_diffrn_reflns_limit_l_min -21
_diffrn_reflns_number 11732
_diffrn_reflns_theta_full 25.00
_diffrn_reflns_theta_max 25.00
_diffrn_reflns_theta_min 1.11
_diffrn_standards_number 0
_exptl_absorpt_coefficient_mu 0.097
_exptl_absorpt_correction_T_max 0.9904
_exptl_absorpt_correction_T_min 0.9857
_exptl_absorpt_correction_type multi-scan
_exptl_absorpt_process_details SADABS
_exptl_crystal_colour colourless
_exptl_crystal_density_diffrn 1.213
_exptl_crystal_density_meas 1.212
_exptl_crystal_density_method 'not measured'
_exptl_crystal_description block
_exptl_crystal_F_000 568
_exptl_crystal_size_max 0.15
_exptl_crystal_size_mid 0.15
_exptl_crystal_size_min 0.10
_refine_diff_density_max 0.292
_refine_diff_density_min -0.272
_refine_diff_density_rms 0.109
_refine_ls_abs_structure_details 'Flack H D (1983), Acta Cryst. A39, 876-881'
_refine_ls_abs_structure_Flack -1.1(13)
_refine_ls_extinction_method none
_refine_ls_goodness_of_fit_ref 1.113
_refine_ls_hydrogen_treatment constr
_refine_ls_matrix_type full
_refine_ls_number_parameters 329
_refine_ls_number_reflns 4616
_refine_ls_number_restraints 1
_refine_ls_restrained_S_all 1.113
_refine_ls_R_factor_all 0.0682
_refine_ls_R_factor_gt 0.0409
_refine_ls_shift/su_max 0.001
_refine_ls_shift/su_mean 0.000
_refine_ls_structure_factor_coef Fsqd
_refine_ls_weighting_details 'calc w=1/[\s^2^(Fo^2^)+(0.0866P)^2^+0.0000P] where P=(Fo^2^+2Fc^2^)/3'
_refine_ls_weighting_scheme calc
_refine_ls_wR_factor_gt 0.1110
_refine_ls_wR_factor_ref 0.1448
_reflns_number_gt 3482
_reflns_number_total 4616
_reflns_threshold_expression >2\s(I)
_cod_data_source_file ja506278z_si_003.cif
_cod_data_source_block 0346_221013_kms_pratap_0m
_cod_depositor_comments
;
The following automatic conversions were performed:

'_symmetry_cell_setting' value 'Monoclinic' changed to 'monoclinic'
according to
/home/saulius/struct/COD-crude-data--automatic-downloads/rss-feeds/ACS/lib/dictionaries/cif_core.dic
dictionary named 'cif_core.dic' version 2.4.2 from 2011-04-26.

Automatic conversion script
Id: cif_fix_values 2281 2013-09-26 08:29:07Z andrius 

 Adding full bibliography for 4122657--4122658.cif.
;
_cod_original_sg_symbol_Hall 'P 2yb  '
_cod_original_sg_symbol_H-M 'P2(1)   '
_cod_database_code 4122658

loop_
_symmetry_equiv_pos_as_xyz
'x, y, z'
'-x, y+1/2, -z'

loop_
_atom_site_label
_atom_site_type_symbol
_atom_site_fract_x
_atom_site_fract_y
_atom_site_fract_z
_atom_site_U_iso_or_equiv
_atom_site_adp_type
_atom_site_occupancy
_atom_site_symmetry_multiplicity
_atom_site_calc_flag
_atom_site_refinement_flags
C1' C 0.5748(3) 0.6060(7) 0.3396(2) 0.0648(10) Uani 1 1 d .
H1'1 H 0.6070 0.7404 0.3642 0.078 Uiso 1 1 calc R
H1'2 H 0.5678 0.6407 0.2877 0.078 Uiso 1 1 calc R
C1 C 0.6928(3) -0.1184(8) 0.1379(2) 0.0725(11) Uani 1 1 d .
H1A H 0.7360 -0.2537 0.1362 0.087 Uiso 1 1 calc R
H1B H 0.6464 -0.1538 0.1732 0.087 Uiso 1 1 calc R
C2 C 0.7459(3) 0.1150(6) 0.15814(18) 0.0559(8) Uani 1 1 d .
H2 H 0.7209 0.1863 0.2019 0.067 Uiso 1 1 calc R
C2' C 0.6291(2) 0.3703(6) 0.35366(16) 0.0474(7) Uani 1 1 d .
H2' H 0.6433 0.2960 0.3071 0.057 Uiso 1 1 calc R
C3' C 0.71876(19) 0.3960(5) 0.40165(14) 0.0379(7) Uani 1 1 d .
H3' H 0.7026 0.4803 0.4462 0.045 Uiso 1 1 calc R
C3 C 0.8510(2) 0.0877(5) 0.16890(15) 0.0427(7) Uani 1 1 d .
H3 H 0.8729 0.0040 0.1260 0.051 Uiso 1 1 calc R
C4' C 0.76301(19) 0.1565(5) 0.42452(13) 0.0377(6) Uani 1 1 d .
H4' H 0.7170 0.0606 0.4498 0.045 Uiso 1 1 calc R
C4 C 0.9025(2) 0.3285(5) 0.17563(13) 0.0406(7) Uani 1 1 d .
H4 H 0.8864 0.4256 0.1319 0.049 Uiso 1 1 calc R
C5 C 1.0089(2) 0.2990(6) 0.18436(16) 0.0505(7) Uani 1 1 d .
H5 H 1.0272 0.2322 0.2327 0.061 Uiso 1 1 calc R
C5' C 0.8516(2) 0.1836(6) 0.47370(16) 0.0532(8) Uani 1 1 d .
H5' H 0.9035 0.2372 0.4447 0.064 Uiso 1 1 calc R
C6' C 0.8810(3) -0.0438(7) 0.51549(19) 0.0661(9) Uani 1 1 d .
H6'1 H 0.8529 -0.1866 0.4923 0.079 Uiso 1 1 calc R
H6'2 H 0.9490 -0.0618 0.5189 0.079 Uiso 1 1 calc R
C6 C 1.0636(3) 0.5307(7) 0.1717(2) 0.0691(10) Uani 1 1 d .
H6A H 1.0211 0.6674 0.1650 0.083 Uiso 1 1 calc R
H6B H 1.1081 0.5638 0.2127 0.083 Uiso 1 1 calc R
C7 C 1.1208(3) 0.2360(7) 0.10056(18) 0.0586(9) Uani 1 1 d .
C7' C 0.8529(3) 0.2445(7) 0.59921(18) 0.0615(9) Uani 1 1 d .
C8' C 0.7755(3) 0.3184(12) 0.6464(3) 0.1023(16) Uani 1 1 d .
H8'1 H 0.7801 0.4887 0.6563 0.153 Uiso 1 1 calc R
H8'2 H 0.7811 0.2300 0.6915 0.153 Uiso 1 1 calc R
H8'3 H 0.7155 0.2840 0.6215 0.153 Uiso 1 1 calc R
C8 C 1.1191(4) 0.1753(12) 0.0207(2) 0.1036(17) Uani 1 1 d .
H8A H 1.1253 0.0035 0.0148 0.155 Uiso 1 1 calc R
H8B H 1.1705 0.2554 -0.0010 0.155 Uiso 1 1 calc R
H8C H 1.0605 0.2282 -0.0029 0.155 Uiso 1 1 calc R
C9 C 1.2063(3) 0.1404(11) 0.1425(2) 0.0932(14) Uani 1 1 d .
H9A H 1.2100 -0.0317 0.1359 0.140 Uiso 1 1 calc R
H9B H 1.2023 0.1761 0.1934 0.140 Uiso 1 1 calc R
H9C H 1.2617 0.2151 0.1251 0.140 Uiso 1 1 calc R
C9' C 0.9483(3) 0.3176(11) 0.6307(2) 0.0874(14) Uani 1 1 d .
H9'1 H 0.9492 0.4888 0.6394 0.131 Uiso 1 1 calc R
H9'2 H 0.9950 0.2773 0.5969 0.131 Uiso 1 1 calc R
H9'3 H 0.9620 0.2334 0.6759 0.131 Uiso 1 1 calc R
C10 C 0.6419(3) 0.1786(8) 0.0592(2) 0.0734(11) Uani 1 1 d .
C10' C 0.4728(2) 0.3141(7) 0.37439(18) 0.0588(9) Uani 1 1 d .
C11 C 0.5566(3) 0.2850(12) 0.0892(4) 0.1193(19) Uani 1 1 d .
H11A H 0.5558 0.4565 0.0809 0.179 Uiso 1 1 calc R
H11B H 0.5574 0.2539 0.1408 0.179 Uiso 1 1 calc R
H11C H 0.5012 0.2135 0.0655 0.179 Uiso 1 1 calc R
C11' C 0.4154(3) 0.2650(11) 0.4389(2) 0.0906(14) Uani 1 1 d .
H11D H 0.4058 0.0939 0.4434 0.136 Uiso 1 1 calc R
H11E H 0.3555 0.3448 0.4320 0.136 Uiso 1 1 calc R
H11F H 0.4483 0.3251 0.4824 0.136 Uiso 1 1 calc R
C12 C 0.6496(4) 0.2343(13) -0.0202(3) 0.118(2) Uani 1 1 d .
H12A H 0.7057 0.1612 -0.0369 0.177 Uiso 1 1 calc R
H12B H 0.6525 0.4064 -0.0269 0.177 Uiso 1 1 calc R
H12C H 0.5954 0.1711 -0.0478 0.177 Uiso 1 1 calc R
C12' C 0.4294(3) 0.2031(11) 0.3056(2) 0.0955(15) Uani 1 1 d .
H12D H 0.4222 0.0321 0.3125 0.143 Uiso 1 1 calc R
H12E H 0.4696 0.2316 0.2662 0.143 Uiso 1 1 calc R
H12F H 0.3688 0.2748 0.2941 0.143 Uiso 1 1 calc R
O1 O 0.6486(2) -0.0739(5) 0.06867(16) 0.0857(8) Uani 1 1 d .
O1' O 0.48630(18) 0.5652(5) 0.36805(18) 0.0820(8) Uani 1 1 d .
O2 O 0.72503(17) 0.2675(4) 0.09709(14) 0.0701(7) Uani 1 1 d .
O2' O 0.56467(15) 0.2222(4) 0.38983(13) 0.0627(6) Uani 1 1 d .
O3 O 0.87415(17) -0.0609(4) 0.23131(10) 0.0515(5) Uani 1 1 d .
H3A H 0.8582 0.0079 0.2682 0.077 Uiso 1 1 calc R
O3' O 0.78415(15) 0.5445(3) 0.36623(10) 0.0463(5) Uani 1 1 d .
H3'1 H 0.8025 0.4729 0.3306 0.069 Uiso 1 1 calc R
O4' O 0.78634(16) 0.0315(4) 0.35989(10) 0.0458(5) Uani 1 1 d .
H4'1 H 0.7832 -0.1149 0.3667 0.069 Uiso 1 1 calc R
O5' O 0.8374(2) 0.3554(5) 0.52923(13) 0.0849(9) Uani 1 1 d .
O4 O 0.87072(17) 0.4511(4) 0.23793(10) 0.0522(5) Uani 1 1 d .
H4A H 0.8739 0.5977 0.2316 0.078 Uiso 1 1 calc R
O6' O 0.84598(17) -0.0056(5) 0.58532(13) 0.0684(7) Uani 1 1 d .
O5 O 1.03803(18) 0.1407(5) 0.12865(14) 0.0706(7) Uani 1 1 d .
O6 O 1.1107(2) 0.4874(5) 0.10850(15) 0.0836(8) Uani 1 1 d .

loop_
_atom_site_aniso_label
_atom_site_aniso_U_11
_atom_site_aniso_U_22
_atom_site_aniso_U_33
_atom_site_aniso_U_23
_atom_site_aniso_U_13
_atom_site_aniso_U_12
C1' 0.061(2) 0.052(2) 0.081(2) 0.0187(18) 0.0034(18) 0.0072(17)
C1 0.082(3) 0.053(2) 0.083(2) 0.0056(19) 0.005(2) -0.016(2)
C2 0.074(2) 0.0344(18) 0.0602(18) -0.0021(15) 0.0134(16) -0.0036(16)
C2' 0.0545(18) 0.0374(17) 0.0512(15) 0.0025(13) 0.0100(14) 0.0027(14)
C3' 0.0466(17) 0.0279(16) 0.0404(13) -0.0019(11) 0.0134(12) -0.0020(12)
C3 0.064(2) 0.0264(15) 0.0391(14) -0.0009(11) 0.0129(13) 0.0025(13)
C4' 0.0474(16) 0.0287(15) 0.0378(13) 0.0006(11) 0.0095(12) -0.0038(13)
C4 0.0660(19) 0.0250(15) 0.0316(12) 0.0007(11) 0.0096(12) 0.0037(14)
C5 0.066(2) 0.0393(18) 0.0473(15) -0.0030(14) 0.0094(13) 0.0031(16)
C5' 0.0599(19) 0.0372(18) 0.0617(18) -0.0025(15) -0.0026(15) -0.0057(15)
C6' 0.075(2) 0.048(2) 0.074(2) 0.0012(18) -0.0118(18) 0.0158(19)
C6 0.073(2) 0.052(2) 0.083(2) -0.0208(19) 0.014(2) -0.0118(19)
C7 0.066(2) 0.049(2) 0.0618(17) -0.0030(16) 0.0174(16) 0.0002(17)
C7' 0.069(2) 0.053(2) 0.0610(18) 0.0012(16) -0.0100(16) 0.0045(18)
C8' 0.080(3) 0.116(5) 0.111(3) -0.020(3) 0.007(2) 0.018(3)
C8 0.112(3) 0.132(5) 0.069(2) -0.013(3) 0.021(2) 0.020(4)
C9 0.080(3) 0.106(4) 0.093(3) -0.007(3) 0.006(2) 0.013(3)
C9' 0.082(3) 0.116(4) 0.062(2) 0.010(2) -0.0108(19) -0.022(3)
C10 0.071(3) 0.048(2) 0.100(3) 0.007(2) -0.011(2) -0.0093(19)
C10' 0.053(2) 0.052(2) 0.0711(19) 0.0041(18) -0.0009(15) 0.0048(17)
C11 0.075(3) 0.090(4) 0.191(6) 0.002(4) 0.001(3) 0.009(3)
C11' 0.064(2) 0.116(4) 0.094(3) -0.006(3) 0.019(2) -0.007(3)
C12 0.117(4) 0.121(5) 0.111(4) 0.021(4) -0.028(3) -0.019(4)
C12' 0.083(3) 0.118(4) 0.084(3) -0.005(3) -0.011(2) -0.024(3)
O1 0.100(2) 0.0464(17) 0.108(2) -0.0019(15) -0.0133(17) -0.0195(15)
O1' 0.0599(16) 0.0547(17) 0.133(2) 0.0113(16) 0.0151(16) 0.0134(13)
O2 0.0686(15) 0.0394(14) 0.0992(16) 0.0147(13) -0.0203(13) -0.0083(12)
O2' 0.0458(12) 0.0466(15) 0.0957(16) 0.0177(12) 0.0032(11) -0.0026(11)
O3 0.0904(15) 0.0243(11) 0.0410(10) 0.0018(8) 0.0153(10) 0.0029(10)
O3' 0.0651(13) 0.0240(11) 0.0523(11) -0.0026(8) 0.0245(10) -0.0044(10)
O4' 0.0700(13) 0.0216(10) 0.0477(11) -0.0015(8) 0.0193(10) 0.0021(10)
O5' 0.147(2) 0.0388(14) 0.0630(14) -0.0133(11) -0.0417(15) 0.0175(16)
O4 0.0890(15) 0.0236(10) 0.0467(11) -0.0026(9) 0.0263(10) -0.0003(11)
O6' 0.0748(16) 0.0513(17) 0.0789(15) 0.0146(12) 0.0043(12) 0.0038(13)
O5 0.0716(15) 0.0475(15) 0.0965(17) -0.0248(13) 0.0351(13) -0.0053(12)
O6 0.106(2) 0.0558(18) 0.0933(18) 0.0018(15) 0.0433(16) -0.0071(16)

loop_
_atom_type_symbol
_atom_type_description
_atom_type_scat_dispersion_real
_atom_type_scat_dispersion_imag
_atom_type_scat_source
C C 0.0033 0.0016 'International Tables Vol C Tables 4.2.6.8 and 6.1.1.4'
H H 0.0000 0.0000 'International Tables Vol C Tables 4.2.6.8 and 6.1.1.4'
O O 0.0106 0.0060 'International Tables Vol C Tables 4.2.6.8 and 6.1.1.4'

loop_
_geom_angle_atom_site_label_1
_geom_angle_atom_site_label_2
_geom_angle_atom_site_label_3
_geom_angle
O1' C1' C2' 104.7(3)
O1' C1' H1'1 110.8
C2' C1' H1'1 110.8
O1' C1' H1'2 110.8
C2' C1' H1'2 110.8
H1'1 C1' H1'2 108.9
O1 C1 C2 105.0(3)
O1 C1 H1A 110.7
C2 C1 H1A 110.7
O1 C1 H1B 110.7
C2 C1 H1B 110.7
H1A C1 H1B 108.8
O2 C2 C3 108.8(2)
O2 C2 C1 103.5(3)
C3 C2 C1 114.8(3)
O2 C2 H2 109.8
C3 C2 H2 109.8
C1 C2 H2 109.8
O2' C2' C3' 109.0(2)
O2' C2' C1' 103.7(2)
C3' C2' C1' 114.7(3)
O2' C2' H2' 109.7
C3' C2' H2' 109.7
C1' C2' H2' 109.7
O3' C3' C2' 109.8(2)
O3' C3' C4' 111.0(2)
C2' C3' C4' 113.6(2)
O3' C3' H3' 107.4
C2' C3' H3' 107.4
C4' C3' H3' 107.4
O3 C3 C2 110.0(2)
O3 C3 C4 110.6(2)
C2 C3 C4 113.1(2)
O3 C3 H3 107.7
C2 C3 H3 107.7
C4 C3 H3 107.7
O4' C4' C5' 108.5(2)
O4' C4' C3' 107.8(2)
C5' C4' C3' 113.3(2)
O4' C4' H4' 109.1
C5' C4' H4' 109.1
C3' C4' H4' 109.1
O4 C4 C5 109.1(2)
O4 C4 C3 107.9(2)
C5 C4 C3 112.7(2)
O4 C4 H4 109.0
C5 C4 H4 109.0
C3 C4 H4 109.0
O5 C5 C4 108.7(2)
O5 C5 C6 103.5(2)
C4 C5 C6 114.0(3)
O5 C5 H5 110.1
C4 C5 H5 110.1
C6 C5 H5 110.1
O5' C5' C4' 110.3(3)
O5' C5' C6' 103.8(2)
C4' C5' C6' 114.4(3)
O5' C5' H5' 109.4
C4' C5' H5' 109.4
C6' C5' H5' 109.4
O6' C6' C5' 103.5(3)
O6' C6' H6'1 111.1
C5' C6' H6'1 111.1
O6' C6' H6'2 111.1
C5' C6' H6'2 111.1
H6'1 C6' H6'2 109.0
O6 C6 C5 104.9(3)
O6 C6 H6A 110.8
C5 C6 H6A 110.8
O6 C6 H6B 110.8
C5 C6 H6B 110.8
H6A C6 H6B 108.8
O6 C7 O5 103.8(3)
O6 C7 C9 112.4(4)
O5 C7 C9 110.4(3)
O6 C7 C8 109.1(3)
O5 C7 C8 107.9(3)
C9 C7 C8 112.8(4)
O6' C7' O5' 104.7(3)
O6' C7' C9' 112.7(3)
O5' C7' C9' 108.5(3)
O6' C7' C8' 109.1(4)
O5' C7' C8' 108.9(3)
C9' C7' C8' 112.5(4)
C7' C8' H8'1 109.5
C7' C8' H8'2 109.5
H8'1 C8' H8'2 109.5
C7' C8' H8'3 109.5
H8'1 C8' H8'3 109.5
H8'2 C8' H8'3 109.5
C7 C8 H8A 109.5
C7 C8 H8B 109.5
H8A C8 H8B 109.5
C7 C8 H8C 109.5
H8A C8 H8C 109.5
H8B C8 H8C 109.5
C7 C9 H9A 109.5
C7 C9 H9B 109.5
H9A C9 H9B 109.5
C7 C9 H9C 109.5
H9A C9 H9C 109.5
H9B C9 H9C 109.5
C7' C9' H9'1 109.5
C7' C9' H9'2 109.5
H9'1 C9' H9'2 109.5
C7' C9' H9'3 109.5
H9'1 C9' H9'3 109.5
H9'2 C9' H9'3 109.5
O1 C10 O2 103.6(3)
O1 C10 C11 113.4(4)
O2 C10 C11 110.8(4)
O1 C10 C12 108.4(4)
O2 C10 C12 107.3(4)
C11 C10 C12 112.9(4)
O1' C10' O2' 104.0(3)
O1' C10' C12' 112.6(4)
O2' C10' C12' 110.4(3)
O1' C10' C11' 109.1(3)
O2' C10' C11' 108.4(3)
C12' C10' C11' 112.0(3)
C10 C11 H11A 109.5
C10 C11 H11B 109.5
H11A C11 H11B 109.5
C10 C11 H11C 109.5
H11A C11 H11C 109.5
H11B C11 H11C 109.5
C10' C11' H11D 109.5
C10' C11' H11E 109.5
H11D C11' H11E 109.5
C10' C11' H11F 109.5
H11D C11' H11F 109.5
H11E C11' H11F 109.5
C10 C12 H12A 109.5
C10 C12 H12B 109.5
H12A C12 H12B 109.5
C10 C12 H12C 109.5
H12A C12 H12C 109.5
H12B C12 H12C 109.5
C10' C12' H12D 109.5
C10' C12' H12E 109.5
H12D C12' H12E 109.5
C10' C12' H12F 109.5
H12D C12' H12F 109.5
H12E C12' H12F 109.5
C1 O1 C10 107.9(3)
C10' O1' C1' 108.5(3)
C2 O2 C10 108.0(3)
C10' O2' C2' 108.2(2)
C3 O3 H3A 109.5
C3' O3' H3'1 109.5
C4' O4' H4'1 109.5
C5' O5' C7' 109.8(3)
C4 O4 H4A 109.5
C7' O6' C6' 106.6(3)
C7 O5 C5 108.5(3)
C6 O6 C7 108.3(3)

loop_
_geom_bond_atom_site_label_1
_geom_bond_atom_site_label_2
_geom_bond_distance
C1' O1' 1.408(4)
C1' C2' 1.528(5)
C1' H1'1 0.9700
C1' H1'2 0.9700
C1 O1 1.404(5)
C1 C2 1.528(5)
C1 H1A 0.9700
C1 H1B 0.9700
C2 O2 1.418(4)
C2 C3 1.500(5)
C2 H2 0.9800
C2' O2' 1.422(4)
C2' C3' 1.510(4)
C2' H2' 0.9800
C3' O3' 1.425(3)
C3' C4' 1.513(4)
C3' H3' 0.9800
C3 O3 1.431(3)
C3 C4 1.520(4)
C3 H3 0.9800
C4' O4' 1.428(3)
C4' C5' 1.511(4)
C4' H4' 0.9800
C4 O4 1.425(3)
C4 C5 1.519(4)
C4 H4 0.9800
C5 O5 1.425(4)
C5 C6 1.523(5)
C5 H5 0.9800
C5' O5' 1.416(4)
C5' C6' 1.517(5)
C5' H5' 0.9800
C6' O6' 1.417(4)
C6' H6'1 0.9700
C6' H6'2 0.9700
C6 O6 1.394(4)
C6 H6A 0.9700
C6 H6B 0.9700
C7 O6 1.405(5)
C7 O5 1.414(4)
C7 C9 1.494(6)
C7 C8 1.502(5)
C7' O6' 1.408(5)
C7' O5' 1.427(4)
C7' C9' 1.496(5)
C7' C8' 1.497(5)
C8' H8'1 0.9600
C8' H8'2 0.9600
C8' H8'3 0.9600
C8 H8A 0.9600
C8 H8B 0.9600
C8 H8C 0.9600
C9 H9A 0.9600
C9 H9B 0.9600
C9 H9C 0.9600
C9' H9'1 0.9600
C9' H9'2 0.9600
C9' H9'3 0.9600
C10 O1 1.409(5)
C10 O2 1.420(5)
C10 C11 1.483(7)
C10 C12 1.499(6)
C10' O1' 1.406(5)
C10' O2' 1.412(4)
C10' C12' 1.501(5)
C10' C11' 1.501(5)
C11 H11A 0.9600
C11 H11B 0.9600
C11 H11C 0.9600
C11' H11D 0.9600
C11' H11E 0.9600
C11' H11F 0.9600
C12 H12A 0.9600
C12 H12B 0.9600
C12 H12C 0.9600
C12' H12D 0.9600
C12' H12E 0.9600
C12' H12F 0.9600
O3 H3A 0.8200
O3' H3'1 0.8200
O4' H4'1 0.8200
O4 H4A 0.8200

loop_
_geom_hbond_atom_site_label_D
_geom_hbond_atom_site_label_H
_geom_hbond_atom_site_label_A
_geom_hbond_distance_DH
_geom_hbond_distance_HA
_geom_hbond_distance_DA
_geom_hbond_angle_DHA
_geom_hbond_site_symmetry_A
O3 H3A O4' 0.82 2.02 2.781(3) 153.4 .
O3' H3'1 O4 0.82 2.01 2.769(2) 153.6 .
O4' H4'1 O3' 0.82 1.88 2.694(4) 170.1 1_545
O4 H4A O3 0.82 1.89 2.700(4) 171.3 1_565

loop_
_geom_torsion_atom_site_label_1
_geom_torsion_atom_site_label_2
_geom_torsion_atom_site_label_3
_geom_torsion_atom_site_label_4
_geom_torsion
O1 C1 C2 O2 0.2(4)
O1 C1 C2 C3 -118.2(3)
O1' C1' C2' O2' -0.7(4)
O1' C1' C2' C3' -119.5(3)
O2' C2' C3' O3' -179.9(2)
C1' C2' C3' O3' -64.2(3)
O2' C2' C3' C4' 55.1(3)
C1' C2' C3' C4' 170.9(2)
O2 C2 C3 O3 178.6(2)
C1 C2 C3 O3 -66.0(3)
O2 C2 C3 C4 54.5(3)
C1 C2 C3 C4 169.9(3)
O3' C3' C4' O4' -63.2(3)
C2' C3' C4' O4' 61.0(3)
O3' C3' C4' C5' 56.8(3)
C2' C3' C4' C5' -178.9(2)
O3 C3 C4 O4 -62.7(3)
C2 C3 C4 O4 61.1(3)
O3 C3 C4 C5 57.8(3)
C2 C3 C4 C5 -178.4(2)
O4 C4 C5 O5 170.0(2)
C3 C4 C5 O5 50.2(3)
O4 C4 C5 C6 -75.1(3)
C3 C4 C5 C6 165.1(2)
O4' C4' C5' O5' 165.7(2)
C3' C4' C5' O5' 46.0(3)
O4' C4' C5' C6' -77.8(3)
C3' C4' C5' C6' 162.5(3)
O5' C5' C6' O6' 21.5(4)
C4' C5' C6' O6' -98.7(3)
O5 C5 C6 O6 4.5(4)
C4 C5 C6 O6 -113.4(3)
C2 C1 O1 C10 -21.1(4)
O2 C10 O1 C1 34.0(4)
C11 C10 O1 C1 -86.1(5)
C12 C10 O1 C1 147.7(4)
O2' C10' O1' C1' 32.1(4)
C12' C10' O1' C1' -87.4(4)
C11' C10' O1' C1' 147.6(3)
C2' C1' O1' C10' -19.3(4)
C3 C2 O2 C10 143.1(3)
C1 C2 O2 C10 20.6(4)
O1 C10 O2 C2 -33.9(4)
C11 C10 O2 C2 88.0(4)
C12 C10 O2 C2 -148.4(4)
O1' C10' O2' C2' -32.5(3)
C12' C10' O2' C2' 88.5(4)
C11' C10' O2' C2' -148.5(3)
C3' C2' O2' C10' 143.0(2)
C1' C2' O2' C10' 20.4(3)
C4' C5' O5' C7' 121.0(3)
C6' C5' O5' C7' -2.0(4)
O6' C7' O5' C5' -18.6(4)
C9' C7' O5' C5' 102.0(4)
C8' C7' O5' C5' -135.1(4)
O5' C7' O6' C6' 33.0(3)
C9' C7' O6' C6' -84.8(3)
C8' C7' O6' C6' 149.4(3)
C5' C6' O6' C7' -33.8(3)
O6 C7 O5 C5 -30.7(4)
C9 C7 O5 C5 90.0(4)
C8 C7 O5 C5 -146.3(3)
C4 C5 O5 C7 137.7(3)
C6 C5 O5 C7 16.1(4)
C5 C6 O6 C7 -23.8(4)
O5 C7 O6 C6 33.9(4)
C9 C7 O6 C6 -85.3(4)
C8 C7 O6 C6 148.8(3)
